data_7155081
loop_
_publ_author_name
'Wuttke, Andr\'e'
'Fischer, Sebastian Nils'
'Nebel, Annika'
'Marsch, Michael'
'Geyer, Armin'

_publ_section_title
;
 Improved \d-valerolactam templates for the assembly of A\b-miniamyloids
 by boronic ester formation.
;
_journal_issue 22
_journal_name_full 'Organic &amp; biomolecular chemistry'
_journal_page_first 5032
_journal_page_last 5048
_journal_paper_doi 10.1039/c6ob00565a
_journal_volume 14
_journal_year 2016
_chemical_formula_sum 'C9 H13 N O6 S'
_chemical_formula_weight 263.26
_chemical_name_systematic
; 
 ? 
;
_space_group_crystal_system orthorhombic
_space_group_IT_number 19
_space_group_name_Hall 'P 2ac 2ab'
_space_group_name_H-M_alt 'P 21 21 21'
_symmetry_space_group_name_Hall 'P 2ac 2ab'
_symmetry_space_group_name_H-M 'P 21 21 21'
_atom_sites_solution_hydrogens mixed
_audit_creation_method SHELXL-2013
_audit_update_record
;
2014-05-20 deposited with the CCDC.
2016-04-14 downloaded from the CCDC.
;
_cell_angle_alpha 90
_cell_angle_beta 90
_cell_angle_gamma 90
_cell_formula_units_Z 4
_cell_length_a 5.5868(4)
_cell_length_b 6.1938(4)
_cell_length_c 31.330(2)
_cell_measurement_reflns_used 3759
_cell_measurement_temperature 100(2)
_cell_measurement_theta_max 27.8339
_cell_measurement_theta_min 3.3528
_cell_volume 1084.13(13)
_computing_cell_refinement 'BRUKER SAINT'
_computing_data_collection 'BRUKER APEX II'
_computing_data_reduction 'Bruker APEX II'
_computing_molecular_graphics 'DIAMOND (Crystal Impact)'
_computing_structure_refinement 'SHELXL-2013 (Sheldrick, 2013)'
_diffrn_ambient_temperature 100(2)
_diffrn_detector_area_resol_mean 7.9
_diffrn_measured_fraction_theta_full 0.998
_diffrn_measured_fraction_theta_max 0.999
_diffrn_measurement_device_type 'Bruker D8 QUEST area detector'
_diffrn_measurement_method '\w and \f scans'
_diffrn_radiation_type MoK\a
_diffrn_radiation_wavelength 0.71073
_diffrn_reflns_av_R_equivalents 0.0229
_diffrn_reflns_av_unetI/netI 0.0296
_diffrn_reflns_Laue_measured_fraction_full 0.998
_diffrn_reflns_Laue_measured_fraction_max 0.999
_diffrn_reflns_limit_h_max 7
_diffrn_reflns_limit_h_min -7
_diffrn_reflns_limit_k_max 5
_diffrn_reflns_limit_k_min -8
_diffrn_reflns_limit_l_max 41
_diffrn_reflns_limit_l_min -35
_diffrn_reflns_number 6562
_diffrn_reflns_point_group_measured_fraction_full 0.997
_diffrn_reflns_point_group_measured_fraction_max 0.998
_diffrn_reflns_theta_full 25.000
_diffrn_reflns_theta_max 27.839
_diffrn_reflns_theta_min 2.600
_diffrn_source 'microfocus sealed X-ray tube'
_exptl_absorpt_coefficient_mu 0.317
_exptl_absorpt_correction_T_max 0.98
_exptl_absorpt_correction_T_min 0.92
_exptl_absorpt_correction_type multi-scan
_exptl_absorpt_process_details 'SADABS V2012/1 (Bruker AXS Inc.)'
_exptl_crystal_colour colourless
_exptl_crystal_density_diffrn 1.613
_exptl_crystal_density_method 'not measured'
_exptl_crystal_description plate
_exptl_crystal_F_000 552
_exptl_crystal_size_max 0.395
_exptl_crystal_size_mid 0.109
_exptl_crystal_size_min 0.062
_refine_diff_density_max 0.304
_refine_diff_density_min -0.173
_refine_diff_density_rms 0.046
_refine_ls_abs_structure_details
; 
 Flack x determined using 924 quotients [(I+)-(I-)]/[(I+)+(I-)] 
 (Parsons and Flack (2004), Acta Cryst. A60, s61). 
;
_refine_ls_abs_structure_Flack 0.05(3)
_refine_ls_extinction_method none
_refine_ls_goodness_of_fit_ref 1.059
_refine_ls_hydrogen_treatment mixed
_refine_ls_matrix_type full
_refine_ls_number_parameters 167
_refine_ls_number_reflns 2575
_refine_ls_number_restraints 0
_refine_ls_restrained_S_all 1.059
_refine_ls_R_factor_all 0.0306
_refine_ls_R_factor_gt 0.0267
_refine_ls_shift/su_max 0.000
_refine_ls_shift/su_mean 0.000
_refine_ls_structure_factor_coef Fsqd
_refine_ls_weighting_details 'w=1/[\s^2^(Fo^2^)+(0.0267P)^2^+0.2757P] where P=(Fo^2^+2Fc^2^)/3'
_refine_ls_weighting_scheme calc
_refine_ls_wR_factor_gt 0.0595
_refine_ls_wR_factor_ref 0.0610
_reflns_Friedel_coverage 0.663
_reflns_Friedel_fraction_full 0.996
_reflns_Friedel_fraction_max 0.997
_reflns_number_gt 2406
_reflns_number_total 2575
_reflns_threshold_expression 'I > 2\s(I)'
_cod_data_source_file c6ob00565a2.cif
_cod_data_source_block shelx
_cod_depositor_comments 'Adding full bibliography for 7155081--7155085.cif.'
_cod_original_cell_volume 1084.14(13)
_cod_database_code 7155081
_shelx_space_group_comment
; 
The symmetry employed for this shelxl refinement is uniquely defined 
by the following loop, which should always be used as a source of 
symmetry information in preference to the above space-group names. 
They are only intended as comments. 
;
_shelx_estimated_absorpt_t_min 0.885
_shelx_estimated_absorpt_t_max 0.981
_shelxl_version_number 2013-4

loop_
_space_group_symop_operation_xyz
'x, y, z'
'x+1/2, -y+1/2, -z'
'-x, y+1/2, -z+1/2'
'-x+1/2, -y, z+1/2'

loop_
_atom_site_label
_atom_site_type_symbol
_atom_site_fract_x
_atom_site_fract_y
_atom_site_fract_z
_atom_site_U_iso_or_equiv
_atom_site_adp_type
_atom_site_occupancy
_atom_site_site_symmetry_order
_atom_site_calc_flag
_atom_site_refinement_flags_posn
_atom_site_refinement_flags_adp
C1 C 0.1584(4) 0.1667(3) 0.15155(7) 0.0167(5) Uani 1 1 d . .
H1A H 0.0439 0.0786 0.1348 0.020 Uiso 1 1 calc R U
H1B H 0.1987 0.0888 0.1782 0.020 Uiso 1 1 calc R U
C2 C 0.0545(4) 0.3882(3) 0.16131(6) 0.0127(4) Uani 1 1 d . .
H2 H -0.1192 0.3728 0.1684 0.015 Uiso 1 1 calc R U
C3 C -0.0637(4) 0.6734(3) 0.11127(6) 0.0111(4) Uani 1 1 d . .
C4 C -0.0025(3) 0.7711(3) 0.06809(6) 0.0111(4) Uani 1 1 d . .
H4 H 0.1583 0.8414 0.0699 0.013 Uiso 1 1 calc R U
C5 C 0.0094(3) 0.5864(3) 0.03614(6) 0.0111(4) Uani 1 1 d . .
H5 H 0.0301 0.6444 0.0066 0.013 Uiso 1 1 calc R U
C6 C 0.2220(4) 0.4360(3) 0.04773(6) 0.0112(4) Uani 1 1 d . .
H6 H 0.3629 0.4848 0.0306 0.013 Uiso 1 1 calc R U
C7 C 0.2910(3) 0.4595(3) 0.09546(6) 0.0116(4) Uani 1 1 d . .
H7 H 0.4053 0.5830 0.0981 0.014 Uiso 1 1 calc R U
C8 C 0.1808(4) 0.5075(3) 0.19763(6) 0.0132(4) Uani 1 1 d . .
C9 C 0.3001(4) 0.4833(4) 0.26944(6) 0.0229(5) Uani 1 1 d . .
H9A H 0.4713 0.5034 0.2639 0.034 Uiso 1 1 calc R U
H9B H 0.2790 0.3899 0.2944 0.034 Uiso 1 1 calc R U
H9C H 0.2254 0.6237 0.2749 0.034 Uiso 1 1 calc R U
N1 N 0.0789(3) 0.5079(3) 0.12176(5) 0.0108(3) Uani 1 1 d . .
O3 O -0.2119(2) 0.4736(2) 0.03943(5) 0.0144(3) Uani 1 1 d . .
O1 O -0.2365(2) 0.7369(2) 0.13211(4) 0.0135(3) Uani 1 1 d . .
O2 O -0.1754(3) 0.9293(2) 0.05699(5) 0.0147(3) Uani 1 1 d . .
O4 O 0.1705(3) 0.2217(2) 0.03529(4) 0.0135(3) Uani 1 1 d . .
O5 O 0.2571(3) 0.6874(2) 0.19505(5) 0.0204(3) Uani 1 1 d . .
O6 O 0.1882(3) 0.3835(2) 0.23249(4) 0.0188(3) Uani 1 1 d . .
S1 S 0.42686(10) 0.22378(9) 0.12053(2) 0.01650(13) Uani 1 1 d . .
H03 H -0.236(4) 0.411(4) 0.0162(8) 0.019(7) Uiso 1 1 d . .
H04 H 0.038(5) 0.186(4) 0.0438(8) 0.034(8) Uiso 1 1 d . .
H02 H -0.268(5) 0.937(5) 0.0768(9) 0.030(8) Uiso 1 1 d . .

loop_
_atom_site_aniso_label
_atom_site_aniso_U_11
_atom_site_aniso_U_22
_atom_site_aniso_U_33
_atom_site_aniso_U_23
_atom_site_aniso_U_13
_atom_site_aniso_U_12
C1 0.0231(11) 0.0116(11) 0.0155(10) 0.0010(8) -0.0033(8) -0.0013(9)
C2 0.0154(10) 0.0124(10) 0.0102(8) 0.0023(7) -0.0019(8) -0.0023(9)
C3 0.0130(9) 0.0096(9) 0.0106(9) -0.0037(7) -0.0030(7) -0.0034(8)
C4 0.0112(8) 0.0091(9) 0.0130(8) 0.0005(8) -0.0011(7) 0.0006(8)
C5 0.0108(9) 0.0134(10) 0.0091(8) -0.0001(8) 0.0001(7) -0.0001(8)
C6 0.0124(9) 0.0106(9) 0.0106(9) -0.0014(7) 0.0011(7) -0.0004(8)
C7 0.0112(9) 0.0106(10) 0.0129(9) 0.0000(8) -0.0010(7) 0.0027(8)
C8 0.0143(9) 0.0135(10) 0.0117(9) -0.0005(8) 0.0005(8) 0.0013(9)
C9 0.0299(13) 0.0281(13) 0.0106(9) -0.0032(9) -0.0067(9) 0.0053(11)
N1 0.0126(8) 0.0114(8) 0.0085(7) 0.0004(6) 0.0000(7) 0.0004(7)
O3 0.0107(7) 0.0182(8) 0.0142(7) -0.0068(6) -0.0011(6) -0.0014(6)
O1 0.0140(7) 0.0137(7) 0.0128(6) -0.0023(6) 0.0012(5) 0.0003(6)
O2 0.0161(7) 0.0145(7) 0.0134(7) 0.0013(6) -0.0001(6) 0.0050(7)
O4 0.0138(7) 0.0112(7) 0.0155(6) -0.0040(6) 0.0022(6) -0.0003(7)
O5 0.0281(8) 0.0143(8) 0.0188(7) -0.0003(6) -0.0058(6) -0.0041(7)
O6 0.0278(8) 0.0187(8) 0.0098(6) 0.0023(6) -0.0043(6) -0.0017(7)
S1 0.0182(2) 0.0147(2) 0.0165(2) -0.0007(2) -0.0037(2) 0.0061(2)

loop_
_atom_type_symbol
_atom_type_description
_atom_type_scat_dispersion_real
_atom_type_scat_dispersion_imag
_atom_type_scat_source
C C 0.0033 0.0016 'International Tables Vol C Tables 4.2.6.8 and 6.1.1.4'
H H 0.0000 0.0000 'International Tables Vol C Tables 4.2.6.8 and 6.1.1.4'
N N 0.0061 0.0033 'International Tables Vol C Tables 4.2.6.8 and 6.1.1.4'
O O 0.0106 0.0060 'International Tables Vol C Tables 4.2.6.8 and 6.1.1.4'
S S 0.1246 0.1234 'International Tables Vol C Tables 4.2.6.8 and 6.1.1.4'

loop_
_geom_angle_atom_site_label_1
_geom_angle_atom_site_label_2
_geom_angle_atom_site_label_3
_geom_angle
C2 C1 S1 104.27(14)
C2 C1 H1A 110.9
S1 C1 H1A 110.9
C2 C1 H1B 110.9
S1 C1 H1B 110.9
H1A C1 H1B 108.9
N1 C2 C1 104.69(15)
N1 C2 C8 110.18(16)
C1 C2 C8 114.18(17)
N1 C2 H2 109.2
C1 C2 H2 109.2
C8 C2 H2 109.2
O1 C3 N1 125.55(17)
O1 C3 C4 121.41(17)
N1 C3 C4 112.91(16)
O2 C4 C3 109.87(15)
O2 C4 C5 112.81(15)
C3 C4 C5 107.20(16)
O2 C4 H4 109.0
C3 C4 H4 109.0
C5 C4 H4 109.0
O3 C5 C4 106.46(15)
O3 C5 C6 110.68(16)
C4 C5 C6 109.31(15)
O3 C5 H5 110.1
C4 C5 H5 110.1
C6 C5 H5 110.1
O4 C6 C7 113.87(16)
O4 C6 C5 110.07(15)
C7 C6 C5 111.06(15)
O4 C6 H6 107.2
C7 C6 H6 107.2
C5 C6 H6 107.2
N1 C7 C6 111.00(15)
N1 C7 S1 104.89(13)
C6 C7 S1 116.33(14)
N1 C7 H7 108.1
C6 C7 H7 108.1
S1 C7 H7 108.1
O5 C8 O6 125.45(19)
O5 C8 C2 124.36(18)
O6 C8 C2 110.18(17)
O6 C9 H9A 109.5
O6 C9 H9B 109.5
H9A C9 H9B 109.5
O6 C9 H9C 109.5
H9A C9 H9C 109.5
H9B C9 H9C 109.5
C3 N1 C2 123.03(16)
C3 N1 C7 119.79(16)
C2 N1 C7 116.68(16)
C5 O3 H03 107.8(17)
C4 O2 H02 107(2)
C6 O4 H04 111(2)
C8 O6 C9 114.86(17)
C1 S1 C7 92.43(9)

loop_
_geom_bond_atom_site_label_1
_geom_bond_atom_site_label_2
_geom_bond_distance
C1 C2 1.520(3)
C1 S1 1.822(2)
C1 H1A 0.9900
C1 H1B 0.9900
C2 N1 1.451(2)
C2 C8 1.529(3)
C2 H2 1.0000
C3 O1 1.230(2)
C3 N1 1.339(2)
C3 C4 1.521(3)
C4 O2 1.419(2)
C4 C5 1.522(3)
C4 H4 1.0000
C5 O3 1.424(2)
C5 C6 1.552(3)
C5 H5 1.0000
C6 O4 1.413(3)
C6 C7 1.551(3)
C6 H6 1.0000
C7 N1 1.474(2)
C7 S1 1.823(2)
C7 H7 1.0000
C8 O5 1.196(3)
C8 O6 1.336(2)
C9 O6 1.454(2)
C9 H9A 0.9800
C9 H9B 0.9800
C9 H9C 0.9800
O3 H03 0.84(3)
O2 H02 0.81(3)
O4 H04 0.82(3)

loop_
_geom_hbond_atom_site_label_D
_geom_hbond_atom_site_label_H
_geom_hbond_atom_site_label_A
_geom_hbond_distance_DH
_geom_hbond_distance_HA
_geom_hbond_distance_DA
_geom_hbond_angle_DHA
_geom_hbond_site_symmetry_A
O3 H03 O4 0.84(3) 1.88(3) 2.716(2) 173(2) 2_455
O4 H04 O2 0.82(3) 2.03(3) 2.735(2) 144(3) 1_545
O2 H02 O1 0.81(3) 2.14(3) 2.660(2) 122(3) .
O4 H04 O3 0.82(3) 2.27(3) 2.649(2) 109(2) .
O2 H02 S1 0.81(3) 2.82(3) 3.4965(16) 143(3) 1_465

loop_
_geom_torsion_atom_site_label_1
_geom_torsion_atom_site_label_2
_geom_torsion_atom_site_label_3
_geom_torsion_atom_site_label_4
_geom_torsion
S1 C1 C2 N1 42.16(17)
S1 C1 C2 C8 -78.41(17)
O1 C3 C4 O2 -2.3(2)
N1 C3 C4 O2 173.80(15)
O1 C3 C4 C5 -125.18(19)
N1 C3 C4 C5 50.9(2)
O2 C4 C5 O3 -67.1(2)
C3 C4 C5 O3 54.00(19)
O2 C4 C5 C6 173.34(15)
C3 C4 C5 C6 -65.59(19)
O3 C5 C6 O4 32.8(2)
C4 C5 C6 O4 149.71(16)
O3 C5 C6 C7 -94.26(19)
C4 C5 C6 C7 22.7(2)
O4 C6 C7 N1 -92.5(2)
C5 C6 C7 N1 32.5(2)
O4 C6 C7 S1 27.3(2)
C5 C6 C7 S1 152.26(14)
N1 C2 C8 O5 10.2(3)
C1 C2 C8 O5 127.6(2)
N1 C2 C8 O6 -171.14(16)
C1 C2 C8 O6 -53.7(2)
O1 C3 N1 C2 -3.8(3)
C4 C3 N1 C2 -179.66(16)
O1 C3 N1 C7 -175.40(18)
C4 C3 N1 C7 8.7(2)
C1 C2 N1 C3 154.16(17)
C8 C2 N1 C3 -82.6(2)
C1 C2 N1 C7 -34.0(2)
C8 C2 N1 C7 89.2(2)
C6 C7 N1 C3 -52.7(2)
S1 C7 N1 C3 -179.14(14)
C6 C7 N1 C2 135.14(17)
S1 C7 N1 C2 8.73(19)
O5 C8 O6 C9 0.0(3)
C2 C8 O6 C9 -178.67(17)
C2 C1 S1 C7 -33.75(14)
N1 C7 S1 C1 15.30(13)
C6 C7 S1 C1 -107.74(15)
